data_4034268
loop_
_publ_author_name
'Zhao, Erbao'
'Zhou, Feilong'
'Zhao, Yujun'

_publ_section_title
;
 Lewis Acids Promoted 3 + 2 Cycloaddition of Oxaziridines and Cyclic
 Allylic Alcohols through Carbonyl Imine Intermediates.
;
_journal_issue 7
_journal_name_full 'The Journal of organic chemistry'
_journal_page_first 4282
_journal_page_last 4293
_journal_paper_doi 10.1021/acs.joc.9b00246
_journal_volume 84
_journal_year 2019
_chemical_formula_moiety 'C26 H24 Cl N O3 S'
_chemical_formula_sum 'C26 H24 Cl N O3 S'
_chemical_formula_weight 465.97
_space_group_crystal_system monoclinic
_space_group_IT_number 14
_space_group_name_Hall '-P 2yn'
_space_group_name_H-M_alt 'P 1 21/n 1'
_atom_sites_solution_hydrogens geom
_atom_sites_solution_primary dual
_audit_creation_date 2018-01-30
_audit_creation_method
;
Olex2 1.2-alpha
(compiled 2018.01.22 svn.r3481 for OlexSys, GUI svn.r5457)
;
_cell_angle_alpha 90
_cell_angle_beta 96.951(4)
_cell_angle_gamma 90
_cell_formula_units_Z 4
_cell_length_a 6.0404(10)
_cell_length_b 18.307(3)
_cell_length_c 20.483(3)
_cell_measurement_reflns_used 3412
_cell_measurement_temperature 173
_cell_measurement_theta_max 26.91
_cell_measurement_theta_min 2.50
_cell_volume 2248.4(6)
_computing_cell_refinement 'SAINT v8.34A (Bruker, 2013)'
_computing_data_reduction 'SAINT v8.34A (Bruker, 2013)'
_computing_molecular_graphics 'Olex2 (Dolomanov et al., 2009)'
_computing_publication_material 'Olex2 (Dolomanov et al., 2009)'
_computing_structure_refinement 'ShelXL (Sheldrick, 2015)'
_computing_structure_solution 'ShelXT (Sheldrick, 2015)'
_diffrn_ambient_temperature 173
_diffrn_measured_fraction_theta_full 0.999
_diffrn_measured_fraction_theta_max 0.995
_diffrn_measurement_device_type 'Bruker APEX-II CCD'
_diffrn_measurement_method '\f and \w scans'
_diffrn_radiation_type MoK\a
_diffrn_radiation_wavelength 0.71073
_diffrn_reflns_av_R_equivalents 0.0750
_diffrn_reflns_av_unetI/netI 0.0790
_diffrn_reflns_Laue_measured_fraction_full 0.999
_diffrn_reflns_Laue_measured_fraction_max 0.995
_diffrn_reflns_limit_h_max 7
_diffrn_reflns_limit_h_min -7
_diffrn_reflns_limit_k_max 23
_diffrn_reflns_limit_k_min -23
_diffrn_reflns_limit_l_max 26
_diffrn_reflns_limit_l_min -26
_diffrn_reflns_number 20191
_diffrn_reflns_point_group_measured_fraction_full 0.999
_diffrn_reflns_point_group_measured_fraction_max 0.995
_diffrn_reflns_theta_full 25.242
_diffrn_reflns_theta_max 27.545
_diffrn_reflns_theta_min 1.497
_diffrn_standards_number 0
_exptl_absorpt_coefficient_mu 0.292
_exptl_absorpt_correction_T_max 0.7456
_exptl_absorpt_correction_T_min 0.6783
_exptl_absorpt_correction_type multi-scan
_exptl_absorpt_process_details
'SADABS-2014/5 (Bruker,2014/5) was used for absorption correction. wR2(int) was 0.0886 before and 0.0632 after correction. The Ratio of minimum to maximum transmission is 0.9097. The \l/2 correction factor is 0.00150.'
_exptl_crystal_colour colourless
_exptl_crystal_colour_primary colourless
_exptl_crystal_density_diffrn 1.377
_exptl_crystal_description block
_exptl_crystal_F_000 976
_exptl_crystal_size_max 0.28
_exptl_crystal_size_mid 0.15
_exptl_crystal_size_min 0.12
_refine_diff_density_max 0.299
_refine_diff_density_min -0.386
_refine_diff_density_rms 0.058
_refine_ls_extinction_method none
_refine_ls_goodness_of_fit_ref 0.994
_refine_ls_hydrogen_treatment constr
_refine_ls_matrix_type full
_refine_ls_number_parameters 290
_refine_ls_number_reflns 5160
_refine_ls_number_restraints 0
_refine_ls_restrained_S_all 0.994
_refine_ls_R_factor_all 0.0988
_refine_ls_R_factor_gt 0.0523
_refine_ls_shift/su_max 0.000
_refine_ls_shift/su_mean 0.000
_refine_ls_structure_factor_coef Fsqd
_refine_ls_weighting_details 'w=1/[\s^2^(Fo^2^)+(0.0663P)^2^] where P=(Fo^2^+2Fc^2^)/3'
_refine_ls_weighting_scheme calc
_refine_ls_wR_factor_gt 0.1226
_refine_ls_wR_factor_ref 0.1453
_reflns_Friedel_coverage 0.000
_reflns_number_gt 3140
_reflns_number_total 5160
_reflns_threshold_expression 'I > 2\s(I)'
_cod_data_source_file jo9b00246_si_003.cif
_cod_data_source_block mo_20180101-134-2_0m
_cod_original_cell_volume 2248.4(7)
_cod_database_code 4034268
_shelx_shelxl_version_number 2014/7
_shelx_space_group_comment
;
The symmetry employed for this shelxl refinement is uniquely defined
by the following loop, which should always be used as a source of
symmetry information in preference to the above space-group names.
They are only intended as comments.
;
_shelx_estimated_absorpt_t_max 0.966
_shelx_estimated_absorpt_t_min 0.923
_olex2_refinement_description
;
1. Fixed Uiso
 At 1.2 times of:
  All C(H) groups, All C(H,H) groups
 At 1.5 times of:
  All C(H,H,H) groups
2.a Ternary CH refined with riding coordinates:
 C14(H14), C13(H13), C8(H8)
2.b Secondary CH2 refined with riding coordinates:
 C9(H9A,H9B), C10(H10A,H10B)
2.c Aromatic/amide H refined with riding coordinates:
 C16(H16), C26(H26), C20(H20), C22(H22), C23(H23), C25(H25), C11(H11), C4(H4),
 C17(H17), C19(H19), C3(H3), C6(H6), C18(H18), C7(H7)
2.d Idealised Me refined as rotating group:
 C1(H1A,H1B,H1C)
;
_olex2_submission_special_instructions 'No special instructions were received'

loop_
_space_group_symop_operation_xyz
'x, y, z'
'-x+1/2, y+1/2, -z+1/2'
'-x, -y, -z'
'x-1/2, -y-1/2, z-1/2'

loop_
_atom_site_label
_atom_site_type_symbol
_atom_site_fract_x
_atom_site_fract_y
_atom_site_fract_z
_atom_site_U_iso_or_equiv
_atom_site_adp_type
_atom_site_occupancy
_atom_site_site_symmetry_order
_atom_site_calc_flag
_atom_site_refinement_flags_posn
Cl1 Cl 1.06941(12) -0.03741(4) 0.58031(4) 0.0465(2) Uani 1 1 d .
S1 S 0.10585(12) 0.41688(4) 0.69088(4) 0.0452(2) Uani 1 1 d .
O3 O 0.2465(3) 0.31319(9) 0.62387(8) 0.0334(4) Uani 1 1 d .
O2 O -0.0939(3) 0.41190(12) 0.64672(12) 0.0612(6) Uani 1 1 d .
O1 O 0.0983(4) 0.43090(12) 0.75939(11) 0.0620(7) Uani 1 1 d .
N1 N 0.2239(4) 0.33425(11) 0.69102(11) 0.0367(5) Uani 1 1 d .
C14 C 0.4837(4) 0.30547(13) 0.62064(11) 0.0268(5) Uani 1 1 d .
H14 H 0.5486 0.3553 0.6169 0.032 Uiso 1 1 calc R
C15 C 0.5125(4) 0.26369(12) 0.55913(11) 0.0261(5) Uani 1 1 d .
C21 C 0.6582(4) 0.13809(13) 0.66577(11) 0.0275(5) Uani 1 1 d .
C12 C 0.5332(4) 0.19315(13) 0.70032(12) 0.0289(6) Uani 1 1 d .
C13 C 0.5716(4) 0.27424(13) 0.68835(11) 0.0285(6) Uani 1 1 d .
H13 H 0.7349 0.2847 0.6974 0.034 Uiso 1 1 calc R
C16 C 0.3521(4) 0.21546(13) 0.53074(12) 0.0329(6) Uani 1 1 d .
H16 H 0.2186 0.2086 0.5502 0.040 Uiso 1 1 calc R
C26 C 0.5794(4) 0.06680(14) 0.65645(13) 0.0362(6) Uani 1 1 d .
H26 H 0.4370 0.0548 0.6687 0.043 Uiso 1 1 calc R
C20 C 0.7048(4) 0.27425(15) 0.52919(12) 0.0353(6) Uani 1 1 d .
H20 H 0.8149 0.3079 0.5475 0.042 Uiso 1 1 calc R
C22 C 0.8663(4) 0.15374(14) 0.64526(12) 0.0321(6) Uani 1 1 d .
H22 H 0.9240 0.2020 0.6498 0.038 Uiso 1 1 calc R
C23 C 0.9886(4) 0.10021(14) 0.61853(13) 0.0353(6) Uani 1 1 d .
H23 H 1.1291 0.1120 0.6049 0.042 Uiso 1 1 calc R
C24 C 0.9085(4) 0.02965(13) 0.61139(12) 0.0329(6) Uani 1 1 d .
C5 C 0.2817(4) 0.48053(14) 0.65934(14) 0.0360(6) Uani 1 1 d .
C25 C 0.7019(4) 0.01305(15) 0.62999(14) 0.0394(7) Uani 1 1 d .
H25 H 0.6444 -0.0352 0.6246 0.047 Uiso 1 1 calc R
C11 C 0.4026(4) 0.17146(15) 0.74470(13) 0.0368(6) Uani 1 1 d .
H11 H 0.3787 0.1204 0.7483 0.044 Uiso 1 1 calc R
C8 C 0.4462(4) 0.32427(14) 0.73158(12) 0.0358(6) Uani 1 1 d .
H8 H 0.5244 0.3724 0.7377 0.043 Uiso 1 1 calc R
C4 C 0.4471(5) 0.51478(15) 0.70153(14) 0.0396(7) Uani 1 1 d .
H4 H 0.4614 0.5056 0.7475 0.048 Uiso 1 1 calc R
C17 C 0.3836(5) 0.17738(15) 0.47461(14) 0.0433(7) Uani 1 1 d .
H17 H 0.2727 0.1443 0.4557 0.052 Uiso 1 1 calc R
C19 C 0.7365(5) 0.23583(17) 0.47270(13) 0.0436(7) Uani 1 1 d .
H19 H 0.8684 0.2430 0.4526 0.052 Uiso 1 1 calc R
C2 C 0.5729(5) 0.57683(15) 0.60879(16) 0.0454(7) Uani 1 1 d .
C3 C 0.5902(5) 0.56235(15) 0.67556(15) 0.0441(7) Uani 1 1 d .
H3 H 0.7037 0.5858 0.7042 0.053 Uiso 1 1 calc R
C6 C 0.2567(5) 0.49537(16) 0.59271(15) 0.0471(8) Uani 1 1 d .
H6 H 0.1412 0.4728 0.5641 0.056 Uiso 1 1 calc R
C18 C 0.5769(5) 0.18729(16) 0.44581(14) 0.0439(7) Uani 1 1 d .
H18 H 0.5995 0.1606 0.4074 0.053 Uiso 1 1 calc R
C7 C 0.4024(5) 0.54350(17) 0.56847(16) 0.0519(8) Uani 1 1 d .
H7 H 0.3850 0.5540 0.5227 0.062 Uiso 1 1 calc R
C9 C 0.4127(6) 0.29258(16) 0.79766(13) 0.0492(8) Uani 1 1 d .
H9A H 0.3252 0.3271 0.8215 0.059 Uiso 1 1 calc R
H9B H 0.5593 0.2854 0.8241 0.059 Uiso 1 1 calc R
C10 C 0.2906(5) 0.21988(16) 0.78921(14) 0.0486(8) Uani 1 1 d .
H10A H 0.2904 0.1960 0.8326 0.058 Uiso 1 1 calc R
H10B H 0.1339 0.2282 0.7704 0.058 Uiso 1 1 calc R
C1 C 0.7351(6) 0.62714(19) 0.5815(2) 0.0695(10) Uani 1 1 d .
H1A H 0.6952 0.6779 0.5897 0.104 Uiso 1 1 calc GR
H1B H 0.7300 0.6191 0.5340 0.104 Uiso 1 1 calc GR
H1C H 0.8860 0.6172 0.6030 0.104 Uiso 1 1 calc GR

loop_
_atom_site_aniso_label
_atom_site_aniso_U_11
_atom_site_aniso_U_22
_atom_site_aniso_U_33
_atom_site_aniso_U_23
_atom_site_aniso_U_13
_atom_site_aniso_U_12
Cl1 0.0438(4) 0.0356(4) 0.0609(5) -0.0036(3) 0.0094(4) 0.0090(3)
S1 0.0340(4) 0.0363(4) 0.0686(5) -0.0187(4) 0.0196(4) -0.0010(3)
O3 0.0258(9) 0.0359(10) 0.0393(10) -0.0125(8) 0.0068(8) 0.0012(8)
O2 0.0255(10) 0.0490(13) 0.1088(19) -0.0245(12) 0.0073(12) 0.0007(9)
O1 0.0696(15) 0.0530(14) 0.0713(15) -0.0259(11) 0.0409(13) -0.0011(12)
N1 0.0366(13) 0.0321(12) 0.0443(13) -0.0135(10) 0.0168(11) -0.0046(10)
C14 0.0217(12) 0.0235(12) 0.0358(14) -0.0016(10) 0.0064(11) -0.0015(10)
C15 0.0263(13) 0.0231(12) 0.0295(12) 0.0042(10) 0.0052(11) 0.0024(10)
C21 0.0260(13) 0.0278(13) 0.0284(12) 0.0033(10) 0.0027(10) 0.0000(11)
C12 0.0267(13) 0.0299(13) 0.0302(13) 0.0012(10) 0.0037(11) -0.0044(11)
C13 0.0279(13) 0.0309(14) 0.0274(12) -0.0038(10) 0.0062(11) -0.0054(11)
C16 0.0351(14) 0.0286(14) 0.0370(14) 0.0008(11) 0.0122(12) -0.0057(12)
C26 0.0300(14) 0.0304(15) 0.0487(16) 0.0002(12) 0.0072(13) -0.0058(12)
C20 0.0269(14) 0.0410(16) 0.0389(15) 0.0058(12) 0.0082(12) -0.0009(12)
C22 0.0308(14) 0.0249(13) 0.0411(14) 0.0031(11) 0.0070(12) -0.0036(11)
C23 0.0291(14) 0.0314(15) 0.0470(16) 0.0086(12) 0.0111(12) 0.0004(12)
C24 0.0350(15) 0.0288(14) 0.0339(14) 0.0026(11) 0.0005(12) 0.0026(12)
C5 0.0320(14) 0.0275(14) 0.0481(16) -0.0108(12) 0.0041(13) 0.0049(12)
C25 0.0358(15) 0.0269(14) 0.0549(17) -0.0014(12) 0.0036(14) -0.0068(12)
C11 0.0399(15) 0.0340(15) 0.0382(14) 0.0015(11) 0.0116(13) -0.0043(12)
C8 0.0366(15) 0.0320(14) 0.0398(15) -0.0107(11) 0.0086(13) -0.0059(12)
C4 0.0427(16) 0.0320(15) 0.0434(16) -0.0110(12) 0.0019(13) 0.0006(13)
C17 0.0510(18) 0.0348(16) 0.0458(16) -0.0089(12) 0.0128(14) -0.0072(14)
C19 0.0345(16) 0.0583(19) 0.0403(16) 0.0066(14) 0.0139(13) 0.0072(14)
C2 0.0425(17) 0.0309(15) 0.062(2) 0.0049(14) 0.0025(15) 0.0069(14)
C3 0.0364(16) 0.0337(16) 0.0595(19) -0.0072(13) -0.0048(15) -0.0021(13)
C6 0.0414(17) 0.0367(16) 0.059(2) -0.0079(14) -0.0098(15) 0.0037(14)
C18 0.0526(19) 0.0439(17) 0.0374(15) -0.0052(13) 0.0142(14) 0.0107(15)
C7 0.059(2) 0.0444(18) 0.0502(18) 0.0078(15) -0.0006(17) 0.0093(16)
C9 0.067(2) 0.0493(18) 0.0347(15) -0.0093(13) 0.0200(15) -0.0019(16)
C10 0.059(2) 0.0530(19) 0.0380(15) 0.0011(14) 0.0223(15) -0.0074(16)
C1 0.062(2) 0.052(2) 0.094(3) 0.0247(19) 0.008(2) 0.0002(18)

loop_
_atom_type_symbol
_atom_type_description
_atom_type_scat_dispersion_real
_atom_type_scat_dispersion_imag
_atom_type_scat_source
C C 0.0033 0.0016 'International Tables Vol C Tables 4.2.6.8 and 6.1.1.4'
H H 0.0000 0.0000 'International Tables Vol C Tables 4.2.6.8 and 6.1.1.4'
Cl Cl 0.1484 0.1585 'International Tables Vol C Tables 4.2.6.8 and 6.1.1.4'
N N 0.0061 0.0033 'International Tables Vol C Tables 4.2.6.8 and 6.1.1.4'
O O 0.0106 0.0060 'International Tables Vol C Tables 4.2.6.8 and 6.1.1.4'
S S 0.1246 0.1234 'International Tables Vol C Tables 4.2.6.8 and 6.1.1.4'

loop_
_geom_angle_atom_site_label_1
_geom_angle_atom_site_label_2
_geom_angle_atom_site_label_3
_geom_angle
O2 S1 O1 120.67(14)
O2 S1 N1 105.79(12)
O2 S1 C5 108.30(14)
O1 S1 N1 102.97(13)
O1 S1 C5 109.55(13)
N1 S1 C5 108.94(11)
C14 O3 N1 106.04(17)
O3 N1 S1 109.14(16)
O3 N1 C8 108.16(17)
C8 N1 S1 117.61(16)
O3 C14 H14 108.3
O3 C14 C15 107.68(19)
O3 C14 C13 103.36(18)
C15 C14 H14 108.3
C15 C14 C13 120.4(2)
C13 C14 H14 108.3
C16 C15 C14 122.0(2)
C16 C15 C20 118.8(2)
C20 C15 C14 119.1(2)
C26 C21 C12 121.0(2)
C26 C21 C22 117.0(2)
C22 C21 C12 121.9(2)
C21 C12 C13 119.1(2)
C11 C12 C21 119.9(2)
C11 C12 C13 120.8(2)
C14 C13 H13 108.8
C14 C13 C8 99.10(19)
C12 C13 C14 117.7(2)
C12 C13 H13 108.8
C12 C13 C8 113.09(19)
C8 C13 H13 108.8
C15 C16 H16 119.6
C17 C16 C15 120.8(2)
C17 C16 H16 119.6
C21 C26 H26 119.0
C25 C26 C21 122.0(2)
C25 C26 H26 119.0
C15 C20 H20 119.9
C19 C20 C15 120.3(3)
C19 C20 H20 119.9
C21 C22 H22 119.5
C23 C22 C21 121.1(2)
C23 C22 H22 119.5
C22 C23 H23 119.7
C22 C23 C24 120.6(2)
C24 C23 H23 119.7
C23 C24 Cl1 119.8(2)
C23 C24 C25 119.5(2)
C25 C24 Cl1 120.7(2)
C4 C5 S1 119.6(2)
C6 C5 S1 119.8(2)
C6 C5 C4 120.7(3)
C26 C25 C24 119.7(2)
C26 C25 H25 120.1
C24 C25 H25 120.1
C12 C11 H11 117.0
C12 C11 C10 126.1(2)
C10 C11 H11 117.0
N1 C8 C13 102.93(19)
N1 C8 H8 109.8
N1 C8 C9 109.6(2)
C13 C8 H8 109.8
C9 C8 C13 114.7(2)
C9 C8 H8 109.8
C5 C4 H4 120.6
C3 C4 C5 118.9(3)
C3 C4 H4 120.6
C16 C17 H17 120.0
C16 C17 C18 119.9(3)
C18 C17 H17 120.0
C20 C19 H19 120.0
C18 C19 C20 120.0(3)
C18 C19 H19 120.0
C3 C2 C1 120.7(3)
C7 C2 C3 117.9(3)
C7 C2 C1 121.4(3)
C4 C3 C2 121.8(3)
C4 C3 H3 119.1
C2 C3 H3 119.1
C5 C6 H6 120.6
C7 C6 C5 118.9(3)
C7 C6 H6 120.6
C17 C18 H18 120.0
C19 C18 C17 120.1(3)
C19 C18 H18 120.0
C2 C7 H7 119.0
C6 C7 C2 121.9(3)
C6 C7 H7 119.0
C8 C9 H9A 109.5
C8 C9 H9B 109.5
C8 C9 C10 110.5(2)
H9A C9 H9B 108.1
C10 C9 H9A 109.5
C10 C9 H9B 109.5
C11 C10 C9 109.9(2)
C11 C10 H10A 109.7
C11 C10 H10B 109.7
C9 C10 H10A 109.7
C9 C10 H10B 109.7
H10A C10 H10B 108.2
C2 C1 H1A 109.5
C2 C1 H1B 109.5
C2 C1 H1C 109.5
H1A C1 H1B 109.5
H1A C1 H1C 109.5
H1B C1 H1C 109.5

loop_
_geom_bond_atom_site_label_1
_geom_bond_atom_site_label_2
_geom_bond_distance
Cl1 C24 1.734(3)
S1 O2 1.421(2)
S1 O1 1.433(2)
S1 N1 1.672(2)
S1 C5 1.752(3)
O3 N1 1.451(3)
O3 C14 1.449(3)
N1 C8 1.502(3)
C14 H14 1.0000
C14 C15 1.502(3)
C14 C13 1.534(3)
C15 C16 1.386(3)
C15 C20 1.391(3)
C21 C12 1.489(3)
C21 C26 1.394(3)
C21 C22 1.402(3)
C12 C13 1.527(3)
C12 C11 1.334(3)
C13 H13 1.0000
C13 C8 1.536(3)
C16 H16 0.9500
C16 C17 1.378(4)
C26 H26 0.9500
C26 C25 1.381(4)
C20 H20 0.9500
C20 C19 1.387(4)
C22 H22 0.9500
C22 C23 1.380(3)
C23 H23 0.9500
C23 C24 1.381(3)
C24 C25 1.382(4)
C5 C4 1.389(4)
C5 C6 1.382(4)
C25 H25 0.9500
C11 H11 0.9500
C11 C10 1.491(4)
C8 H8 1.0000
C8 C9 1.509(4)
C4 H4 0.9500
C4 C3 1.378(4)
C17 H17 0.9500
C17 C18 1.382(4)
C19 H19 0.9500
C19 C18 1.376(4)
C2 C3 1.385(4)
C2 C7 1.382(4)
C2 C1 1.501(4)
C3 H3 0.9500
C6 H6 0.9500
C6 C7 1.379(4)
C18 H18 0.9500
C7 H7 0.9500
C9 H9A 0.9900
C9 H9B 0.9900
C9 C10 1.521(4)
C10 H10A 0.9900
C10 H10B 0.9900
C1 H1A 0.9800
C1 H1B 0.9800
C1 H1C 0.9800
